data_2310367
loop_
_publ_author_name
'Corazza, E.'
'Sabelli, C.'

_publ_section_title
;
 The crystal structure of pirssonite, Ca Na2 (C O3)2 (H2 O)2
;
_journal_name_full 'Acta Crystallographica (1,1948-23,1967)'
_journal_page_first 763
_journal_page_last 766
_journal_volume 23
_journal_year 1967
_chemical_formula_sum 'C2 H4 Ca Na2 O8'
_chemical_name_systematic 'Ca Na2 (C O3)2 (H2 O)2'
_space_group_IT_number 43
_symmetry_space_group_name_Hall 'F 2 -2d'
_symmetry_space_group_name_H-M 'F d d 2'
_cell_angle_alpha 90
_cell_angle_beta 90
_cell_angle_gamma 90
_cell_formula_units_Z 8
_cell_length_a 11.32
_cell_length_b 20.06
_cell_length_c 6
_cell_volume 1362.475
_citation_journal_id_ASTM ACCRA9
_cod_data_source_file Corazza_ACCRA9_1967_1394.cif
_cod_data_source_block C2H4Ca1Na2O8
_cod_original_formula_sum 'C2 H4 Ca1 Na2 O8'
_cod_database_code 2310367

loop_
_symmetry_equiv_pos_as_xyz
x,y,z
-x,-y,z
-x+1/4,y+1/4,z+1/4
x+3/4,-y+3/4,z+1/4
x,y+1/2,z+1/2
-x,-y+1/2,z+1/2
-x+1/4,y+3/4,z+3/4
x+3/4,-y+5/4,z+3/4
x+1/2,y,z+1/2
-x+1/2,-y,z+1/2
-x+3/4,y+1/4,z+3/4
x+5/4,-y+3/4,z+3/4
x+1/2,y+1/2,z
-x+1/2,-y+1/2,z
-x+3/4,y+3/4,z+1/4
x+5/4,-y+5/4,z+1/4

loop_
_atom_site_label
_atom_site_type_symbol
_atom_site_fract_x
_atom_site_fract_y
_atom_site_fract_z
_atom_site_occupancy
_atom_site_U_iso_or_equiv
O1 O-2 0.5052 0.3839 0.8706 1 0.0
O3 O-2 0.6171 0.3018 0.0119 1 0.0
H1 H+1 0.611 0.273 0.28 1 0.0
O4 O-2 0.358 0.4937 0.6875 1 0.0
O2 O-2 0.6291 0.4062 0.1419 1 0.0
H2 H+1 0.527 0.235 0.464 1 0.0
Na1 Na+1 0.4347 0.1124 0.0073 1 0.0
C1 C+4 0.5834 0.3638 0.009 1 0.0
Ca1 Ca+2 0 0 0 1 0.0
